data_4349446
loop_
_publ_author_name
'Aroua, Safwan'
'Todorova, Tanya K.'
'Hommes, Paul'
'Chamoreau, Lise-Marie'
'Reissig, Hans-Ulrich'
'Mougel, Victor'
'Fontecave, Marc'

_publ_section_title
;
 Synthesis, Characterization, and DFT Analysis of Bis-Terpyridyl-Based
 Molecular Cobalt Complexes.
;
_journal_issue 10
_journal_name_full 'Inorganic chemistry'
_journal_page_first 5930
_journal_page_last 5940
_journal_paper_doi 10.1021/acs.inorgchem.7b00595
_journal_volume 56
_journal_year 2017
_chemical_formula_moiety 'C38 H40 Co N8, 2(F6 P), C3 H6 O'
_chemical_formula_sum 'C41 H46 Co F12 N8 O P2'
_chemical_formula_weight 1015.73
_space_group_crystal_system monoclinic
_space_group_IT_number 15
_space_group_name_Hall '-C 2yc'
_space_group_name_H-M_alt 'C 1 2/c 1'
_atom_sites_solution_hydrogens geom
_atom_sites_solution_primary dual
_atom_sites_solution_secondary difmap
_cell_angle_alpha 90
_cell_angle_beta 107.7870(10)
_cell_angle_gamma 90
_cell_formula_units_Z 4
_cell_length_a 12.9504(3)
_cell_length_b 23.0152(5)
_cell_length_c 15.3445(3)
_cell_measurement_reflns_used 9895
_cell_measurement_temperature 200(1)
_cell_measurement_theta_max 30.47
_cell_measurement_theta_min 2.26
_cell_volume 4354.90(16)
_computing_cell_refinement 'Bruker SAINT'
_computing_data_collection 'Bruker APEX2'
_computing_data_reduction 'Bruker SAINT'
_computing_molecular_graphics 'SXGRAPH (Farrugia, 2012)'
_computing_publication_material 'WinGX publication routines (Farrugia, 2012)'
_computing_structure_refinement 'SHELXL-2014/7 (Sheldrick, 2014)'
_computing_structure_solution 'SHELXT-2014/5 (Sheldrick, 2014)'
_diffrn_ambient_temperature 200(1)
_diffrn_detector_area_resol_mean 8.3333
_diffrn_measured_fraction_theta_full 0.999
_diffrn_measured_fraction_theta_max 0.999
_diffrn_measurement_device_type 'Bruker APEX-II CCD'
_diffrn_measurement_method '\f and \w scans'
_diffrn_radiation_monochromator 'curved graphite'
_diffrn_radiation_source 'fine-focus sealed tube'
_diffrn_radiation_type MoK\a
_diffrn_radiation_wavelength 0.71073
_diffrn_reflns_av_R_equivalents 0.0180
_diffrn_reflns_av_unetI/netI 0.0134
_diffrn_reflns_Laue_measured_fraction_full 0.999
_diffrn_reflns_Laue_measured_fraction_max 0.999
_diffrn_reflns_limit_h_max 18
_diffrn_reflns_limit_h_min -18
_diffrn_reflns_limit_k_max 32
_diffrn_reflns_limit_k_min -32
_diffrn_reflns_limit_l_max 21
_diffrn_reflns_limit_l_min -21
_diffrn_reflns_number 35794
_diffrn_reflns_point_group_measured_fraction_full 0.999
_diffrn_reflns_point_group_measured_fraction_max 0.999
_diffrn_reflns_theta_full 25.242
_diffrn_reflns_theta_max 30.572
_diffrn_reflns_theta_min 1.770
_exptl_absorpt_coefficient_mu 0.564
_exptl_absorpt_correction_T_max 0.564
_exptl_absorpt_correction_T_min 0.512
_exptl_absorpt_correction_type multi-scan
_exptl_absorpt_process_details
; 
R.H. Blessing, Acta Cryst. (1995), A51, 33-38
;
_exptl_crystal_colour green
_exptl_crystal_density_diffrn 1.549
_exptl_crystal_density_method 'not measured'
_exptl_crystal_description prism
_exptl_crystal_F_000 2084
_exptl_crystal_size_max 0.7
_exptl_crystal_size_mid 0.3
_exptl_crystal_size_min 0.2
_refine_diff_density_max 0.756
_refine_diff_density_min -0.426
_refine_diff_density_rms 0.094
_refine_ls_extinction_method none
_refine_ls_goodness_of_fit_ref 1.075
_refine_ls_hydrogen_treatment constr
_refine_ls_matrix_type full
_refine_ls_number_parameters 314
_refine_ls_number_reflns 6681
_refine_ls_number_restraints 24
_refine_ls_restrained_S_all 1.078
_refine_ls_R_factor_all 0.0537
_refine_ls_R_factor_gt 0.0423
_refine_ls_shift/su_max 0.002
_refine_ls_shift/su_mean 0.000
_refine_ls_structure_factor_coef Fsqd
_refine_ls_weighting_details 'w=1/[\s^2^(Fo^2^)+(0.0783P)^2^+4.0322P] where P=(Fo^2^+2Fc^2^)/3'
_refine_ls_weighting_scheme calc
_refine_ls_wR_factor_gt 0.1206
_refine_ls_wR_factor_ref 0.1373
_reflns_number_gt 5637
_reflns_number_total 6681
_reflns_threshold_expression 'I > 2\s(I)'
_cod_data_source_file crystal_structures1.cif
_cod_data_source_block C6
_cod_original_sg_symbol_H-M 'C 2/c'
_cod_database_code 4349446
_shelx_space_group_comment
;
The symmetry employed for this shelxl refinement is uniquely defined
by the following loop, which should always be used as a source of
symmetry information in preference to the above space-group names.
They are only intended as comments.
;

loop_
_space_group_symop_operation_xyz
'x, y, z'
'-x, y, -z+1/2'
'x+1/2, y+1/2, z'
'-x+1/2, y+1/2, -z+1/2'
'-x, -y, -z'
'x, -y, z-1/2'
'-x+1/2, -y+1/2, -z'
'x+1/2, -y+1/2, z-1/2'

loop_
_atom_site_label
_atom_site_type_symbol
_atom_site_fract_x
_atom_site_fract_y
_atom_site_fract_z
_atom_site_U_iso_or_equiv
_atom_site_adp_type
_atom_site_occupancy
_atom_site_site_symmetry_order
_atom_site_calc_flag
_atom_site_refinement_flags_posn
_atom_site_refinement_flags_adp
_atom_site_refinement_flags_occupancy
Co1 Co 0.5000 0.83704(2) 0.7500 0.02409(9) Uani 1 2 d S T P
P1 P 1.0000 0.76457(3) 0.7500 0.03184(14) Uani 1 2 d S T P
P2 P 0.5000 0.55349(3) 0.7500 0.04459(17) Uani 1 2 d S T P
F1 F 0.94162(14) 0.81252(7) 0.79278(9) 0.0648(4) Uani 1 1 d . . .
F2 F 0.94412(12) 0.71520(7) 0.79307(10) 0.0577(4) Uani 1 1 d . . .
F3 F 0.89999(11) 0.76520(7) 0.65794(9) 0.0555(4) Uani 1 1 d . . .
F4 F 0.5000 0.48367(10) 0.7500 0.0873(9) Uani 1 2 d S T P
F5 F 0.5000 0.62136(12) 0.7500 0.1141(12) Uani 1 2 d S T P
F6 F 0.62667(17) 0.55200(12) 0.79139(19) 0.1092(8) Uani 1 1 d . . .
F7 F 0.4848(2) 0.55111(11) 0.84769(15) 0.1051(8) Uani 1 1 d . . .
O1 O 0.5601(5) 1.0601(3) 0.8753(5) 0.114(2) Uani 0.5 1 d D U P
N1 N 0.43949(10) 0.77081(6) 0.64303(9) 0.0248(2) Uani 1 1 d . . .
N2 N 0.60436(10) 0.84272(5) 0.67567(8) 0.0233(2) Uani 1 1 d . . .
N3 N 0.63272(11) 0.90301(6) 0.83076(10) 0.0301(3) Uani 1 1 d . . .
N4 N 0.79311(12) 0.86984(7) 0.50334(10) 0.0356(3) Uani 1 1 d . . .
C1 C 0.30810(16) 0.72646(9) 0.70834(13) 0.0410(4) Uani 1 1 d . . .
H1A H 0.2535 0.6955 0.6931 0.061 Uiso 1 1 calc R U .
H1B H 0.3627 0.7176 0.7668 0.061 Uiso 1 1 calc R U .
H1C H 0.2731 0.7635 0.7132 0.061 Uiso 1 1 calc R U .
C2 C 0.36138(13) 0.73065(7) 0.63506(11) 0.0294(3) Uani 1 1 d . . .
C3 C 0.33109(15) 0.69294(8) 0.56033(13) 0.0362(4) Uani 1 1 d . . .
H3 H 0.2763 0.6646 0.5560 0.043 Uiso 1 1 calc R U .
C4 C 0.38025(16) 0.69673(9) 0.49324(13) 0.0400(4) Uani 1 1 d . . .
H4 H 0.3587 0.6718 0.4414 0.048 Uiso 1 1 calc R U .
C5 C 0.46166(15) 0.73721(8) 0.50171(11) 0.0349(3) Uani 1 1 d . . .
H5 H 0.4973 0.7403 0.4562 0.042 Uiso 1 1 calc R U .
C6 C 0.49032(12) 0.77314(7) 0.57789(10) 0.0255(3) Uani 1 1 d . . .
C7 C 0.58238(12) 0.81445(7) 0.59555(10) 0.0247(3) Uani 1 1 d . . .
C8 C 0.64222(13) 0.82239(7) 0.53553(10) 0.0287(3) Uani 1 1 d . . .
H8 H 0.6233 0.8021 0.4789 0.034 Uiso 1 1 calc R U .
C9 C 0.73167(13) 0.86088(7) 0.55912(11) 0.0286(3) Uani 1 1 d . . .
C10 C 0.75406(12) 0.88941(7) 0.64422(11) 0.0291(3) Uani 1 1 d . . .
H10 H 0.8132 0.9157 0.6633 0.035 Uiso 1 1 calc R U .
C11 C 0.69025(12) 0.87914(6) 0.69948(10) 0.0251(3) Uani 1 1 d . . .
C12 C 0.71224(12) 0.90677(7) 0.79074(11) 0.0268(3) Uani 1 1 d . . .
C13 C 0.81078(14) 0.93386(8) 0.83223(13) 0.0365(4) Uani 1 1 d . . .
H13 H 0.8650 0.9355 0.8023 0.044 Uiso 1 1 calc R U .
C14 C 0.82872(17) 0.95837(10) 0.91789(15) 0.0452(5) Uani 1 1 d . . .
H14 H 0.8961 0.9764 0.9484 0.054 Uiso 1 1 calc R U .
C15 C 0.74778(18) 0.95620(9) 0.95798(14) 0.0443(4) Uani 1 1 d . . .
H15 H 0.7583 0.9732 1.0165 0.053 Uiso 1 1 calc R U .
C16 C 0.65007(16) 0.92911(8) 0.91292(13) 0.0380(4) Uani 1 1 d . . .
C17 C 0.5629(2) 0.92851(13) 0.95779(18) 0.0643(8) Uani 1 1 d . . .
H17A H 0.5881 0.9491 1.0164 0.096 Uiso 1 1 calc R U .
H17B H 0.4982 0.9478 0.9180 0.096 Uiso 1 1 calc R U .
H17C H 0.5453 0.8882 0.9684 0.096 Uiso 1 1 calc R U .
C18 C 0.77093(19) 0.83973(11) 0.41710(15) 0.0480(5) Uani 1 1 d . . .
H18A H 0.8236 0.8517 0.3864 0.072 Uiso 1 1 calc R U .
H18B H 0.7766 0.7977 0.4280 0.072 Uiso 1 1 calc R U .
H18C H 0.6975 0.8493 0.3783 0.072 Uiso 1 1 calc R U .
C19 C 0.89449(15) 0.90199(8) 0.53606(14) 0.0396(4) Uani 1 1 d . . .
H19A H 0.9284 0.9044 0.4872 0.059 Uiso 1 1 calc R U .
H19B H 0.8798 0.9412 0.5540 0.059 Uiso 1 1 calc R U .
H19C H 0.9435 0.8819 0.5890 0.059 Uiso 1 1 calc R U .
C20 C 0.5062(8) 1.0616(4) 0.7981(6) 0.082(2) Uani 0.5 1 d D U P
C21 C 0.3814(8) 1.0607(5) 0.7724(10) 0.109(4) Uani 0.5 1 d D U P
H21A H 0.3501 1.0623 0.7057 0.164 Uiso 0.5 1 calc R U P
H21B H 0.3581 1.0250 0.7955 0.164 Uiso 0.5 1 calc R U P
H21C H 0.3568 1.0944 0.7997 0.164 Uiso 0.5 1 calc R U P
C22 C 0.5569(12) 1.0603(6) 0.7254(9) 0.117(5) Uani 0.5 1 d D U P
H22A H 0.5007 1.0619 0.6659 0.176 Uiso 0.5 1 calc R U P
H22B H 0.6054 1.0938 0.7317 0.176 Uiso 0.5 1 calc R U P
H22C H 0.5987 1.0243 0.7299 0.176 Uiso 0.5 1 calc R U P

loop_
_atom_site_aniso_label
_atom_site_aniso_U_11
_atom_site_aniso_U_22
_atom_site_aniso_U_33
_atom_site_aniso_U_23
_atom_site_aniso_U_13
_atom_site_aniso_U_12
Co1 0.02715(15) 0.02840(15) 0.02107(14) 0.000 0.01383(11) 0.000
P1 0.0321(3) 0.0403(3) 0.0247(3) 0.000 0.0111(2) 0.000
P2 0.0462(4) 0.0464(4) 0.0436(4) 0.000 0.0172(3) 0.000
F1 0.0838(11) 0.0658(9) 0.0425(7) -0.0141(6) 0.0160(7) 0.0273(8)
F2 0.0633(8) 0.0646(8) 0.0575(8) -0.0029(6) 0.0367(7) -0.0201(7)
F3 0.0435(6) 0.0796(10) 0.0358(6) -0.0140(6) 0.0009(5) 0.0081(6)
F4 0.0978(19) 0.0513(12) 0.145(3) 0.000 0.0845(19) 0.000
F5 0.132(3) 0.0479(14) 0.164(3) 0.000 0.048(3) 0.000
F6 0.0500(10) 0.139(2) 0.129(2) -0.0041(15) 0.0128(12) -0.0098(11)
F7 0.146(2) 0.1225(19) 0.0670(12) -0.0058(11) 0.0624(14) 0.0081(15)
O1 0.095(4) 0.152(6) 0.093(4) 0.015(4) 0.026(3) 0.005(4)
N1 0.0256(5) 0.0296(6) 0.0215(5) -0.0015(4) 0.0107(4) -0.0011(4)
N2 0.0253(5) 0.0279(6) 0.0196(5) -0.0002(4) 0.0111(4) -0.0007(4)
N3 0.0356(7) 0.0311(6) 0.0281(6) -0.0055(5) 0.0165(5) -0.0068(5)
N4 0.0358(7) 0.0468(8) 0.0322(7) 0.0064(6) 0.0223(6) 0.0018(6)
C1 0.0425(9) 0.0496(10) 0.0388(9) -0.0107(8) 0.0243(8) -0.0176(8)
C2 0.0293(7) 0.0329(7) 0.0281(7) -0.0024(6) 0.0118(6) -0.0036(6)
C3 0.0368(8) 0.0383(9) 0.0348(8) -0.0086(7) 0.0127(7) -0.0092(6)
C4 0.0452(9) 0.0456(10) 0.0298(8) -0.0138(7) 0.0125(7) -0.0100(7)
C5 0.0416(8) 0.0429(9) 0.0231(7) -0.0074(6) 0.0143(6) -0.0068(7)
C6 0.0282(6) 0.0307(7) 0.0194(6) -0.0007(5) 0.0097(5) 0.0002(5)
C7 0.0270(6) 0.0289(7) 0.0208(6) 0.0010(5) 0.0114(5) 0.0012(5)
C8 0.0311(7) 0.0372(8) 0.0221(6) 0.0017(6) 0.0145(5) 0.0019(6)
C9 0.0299(7) 0.0346(8) 0.0264(7) 0.0064(6) 0.0160(6) 0.0042(6)
C10 0.0283(7) 0.0338(7) 0.0291(7) 0.0036(6) 0.0147(6) -0.0017(6)
C11 0.0255(6) 0.0281(7) 0.0239(6) 0.0015(5) 0.0108(5) 0.0000(5)
C12 0.0295(7) 0.0268(7) 0.0267(7) 0.0001(5) 0.0124(5) -0.0021(5)
C13 0.0314(7) 0.0400(9) 0.0407(9) -0.0101(7) 0.0148(7) -0.0067(6)
C14 0.0385(9) 0.0512(11) 0.0466(11) -0.0193(9) 0.0143(8) -0.0129(8)
C15 0.0488(10) 0.0484(10) 0.0386(10) -0.0200(8) 0.0176(8) -0.0142(8)
C16 0.0467(9) 0.0391(9) 0.0351(8) -0.0130(7) 0.0227(7) -0.0137(7)
C17 0.0716(15) 0.0812(17) 0.0580(14) -0.0443(13) 0.0467(12) -0.0411(13)
C18 0.0521(11) 0.0672(14) 0.0367(10) -0.0018(9) 0.0313(9) -0.0004(9)
C19 0.0389(9) 0.0417(9) 0.0488(10) 0.0086(8) 0.0289(8) 0.0001(7)
C20 0.110(6) 0.050(3) 0.082(4) 0.003(3) 0.026(4) -0.013(4)
C21 0.100(7) 0.080(5) 0.129(8) 0.009(5) 0.009(5) -0.008(4)
C22 0.163(14) 0.100(8) 0.099(8) 0.005(6) 0.057(9) 0.001(10)

loop_
_atom_type_symbol
_atom_type_description
_atom_type_scat_dispersion_real
_atom_type_scat_dispersion_imag
_atom_type_scat_source
C C 0.0033 0.0016 'International Tables Vol C Tables 4.2.6.8 and 6.1.1.4'
H H 0.0000 0.0000 'International Tables Vol C Tables 4.2.6.8 and 6.1.1.4'
N N 0.0061 0.0033 'International Tables Vol C Tables 4.2.6.8 and 6.1.1.4'
O O 0.0106 0.0060 'International Tables Vol C Tables 4.2.6.8 and 6.1.1.4'
F F 0.0171 0.0103 'International Tables Vol C Tables 4.2.6.8 and 6.1.1.4'
P P 0.1023 0.0942 'International Tables Vol C Tables 4.2.6.8 and 6.1.1.4'
Co Co 0.3494 0.9721 'International Tables Vol C Tables 4.2.6.8 and 6.1.1.4'

loop_
_geom_angle_atom_site_label_1
_geom_angle_atom_site_label_2
_geom_angle_atom_site_label_3
_geom_angle
_geom_angle_site_symmetry_1
_geom_angle_site_symmetry_3
N2 Co1 N2 172.58(7) . 2_656
N2 Co1 N1 76.77(5) . .
N2 Co1 N1 108.57(5) 2_656 .
N2 Co1 N1 108.57(5) . 2_656
N2 Co1 N1 76.77(5) 2_656 2_656
N1 Co1 N1 92.35(7) . 2_656
N2 Co1 N3 99.70(5) . 2_656
N2 Co1 N3 75.38(5) 2_656 2_656
N1 Co1 N3 91.02(5) . 2_656
N1 Co1 N3 151.55(5) 2_656 2_656
N2 Co1 N3 75.39(5) . .
N2 Co1 N3 99.70(5) 2_656 .
N1 Co1 N3 151.55(5) . .
N1 Co1 N3 91.02(5) 2_656 .
N3 Co1 N3 99.26(7) 2_656 .
F1 P1 F1 92.01(14) 2_756 .
F1 P1 F2 178.38(10) 2_756 .
F1 P1 F2 89.44(9) . .
F1 P1 F2 89.43(9) 2_756 2_756
F1 P1 F2 178.38(10) . 2_756
F2 P1 F2 89.13(12) . 2_756
F1 P1 F3 89.31(8) 2_756 .
F1 P1 F3 89.97(7) . .
F2 P1 F3 91.43(8) . .
F2 P1 F3 89.31(8) 2_756 .
F1 P1 F3 89.97(8) 2_756 2_756
F1 P1 F3 89.31(8) . 2_756
F2 P1 F3 89.31(8) . 2_756
F2 P1 F3 91.43(8) 2_756 2_756
F3 P1 F3 178.97(12) . 2_756
F5 P2 F6 91.25(10) . .
F5 P2 F6 91.25(10) . 2_656
F6 P2 F6 177.5(2) . 2_656
F5 P2 F7 92.00(10) . 2_656
F6 P2 F7 88.03(15) . 2_656
F6 P2 F7 91.89(15) 2_656 2_656
F5 P2 F7 92.00(10) . .
F6 P2 F7 91.89(15) . .
F6 P2 F7 88.02(15) 2_656 .
F7 P2 F7 176.00(19) 2_656 .
F5 P2 F4 180.0 . .
F6 P2 F4 88.75(10) . .
F6 P2 F4 88.75(10) 2_656 .
F7 P2 F4 88.00(10) 2_656 .
F7 P2 F4 88.00(10) . .
C2 N1 C6 118.69(13) . .
C2 N1 Co1 128.97(10) . .
C6 N1 Co1 112.34(10) . .
C7 N2 C11 118.36(12) . .
C7 N2 Co1 119.61(10) . .
C11 N2 Co1 121.65(10) . .
C16 N3 C12 117.52(14) . .
C16 N3 Co1 131.83(11) . .
C12 N3 Co1 109.77(10) . .
C9 N4 C18 121.14(16) . .
C9 N4 C19 120.18(15) . .
C18 N4 C19 117.79(14) . .
N1 C2 C3 121.05(15) . .
N1 C2 C1 118.89(14) . .
C3 C2 C1 120.05(15) . .
C4 C3 C2 120.00(16) . .
C3 C4 C5 119.25(16) . .
C4 C5 C6 118.74(15) . .
N1 C6 C5 122.20(14) . .
N1 C6 C7 115.77(13) . .
C5 C6 C7 121.96(13) . .
N2 C7 C8 122.68(14) . .
N2 C7 C6 114.30(12) . .
C8 C7 C6 123.00(14) . .
C7 C8 C9 119.56(14) . .
N4 C9 C10 121.42(15) . .
N4 C9 C8 121.90(15) . .
C10 C9 C8 116.68(13) . .
C11 C10 C9 119.95(14) . .
N2 C11 C10 122.75(14) . .
N2 C11 C12 115.20(12) . .
C10 C11 C12 122.05(14) . .
N3 C12 C13 122.76(15) . .
N3 C12 C11 116.58(13) . .
C13 C12 C11 120.65(14) . .
C14 C13 C12 118.89(16) . .
C15 C14 C13 118.87(17) . .
C14 C15 C16 119.89(17) . .
N3 C16 C15 121.98(16) . .
N3 C16 C17 119.54(16) . .
C15 C16 C17 118.47(16) . .
O1 C20 C22 120.2(12) . .
O1 C20 C21 120.6(10) . .
C22 C20 C21 119.1(12) . .

loop_
_geom_bond_atom_site_label_1
_geom_bond_atom_site_label_2
_geom_bond_distance
_geom_bond_site_symmetry_2
Co1 N2 2.0214(12) .
Co1 N2 2.0214(12) 2_656
Co1 N1 2.2013(13) .
Co1 N1 2.2014(13) 2_656
Co1 N3 2.3438(14) 2_656
Co1 N3 2.3438(14) .
P1 F1 1.5885(14) 2_756
P1 F1 1.5885(14) .
P1 F2 1.5949(14) .
P1 F2 1.5950(14) 2_756
P1 F3 1.5986(12) .
P1 F3 1.5986(12) 2_756
P2 F5 1.562(3) .
P2 F6 1.568(2) .
P2 F6 1.568(2) 2_656
P2 F7 1.571(2) 2_656
P2 F7 1.571(2) .
P2 F4 1.607(3) .
O1 C20 1.178(9) .
N1 C2 1.348(2) .
N1 C6 1.3555(18) .
N2 C7 1.3425(18) .
N2 C11 1.3509(19) .
N3 C16 1.352(2) .
N3 C12 1.3533(19) .
N4 C9 1.3506(19) .
N4 C18 1.443(3) .
N4 C19 1.456(2) .
C1 C2 1.491(2) .
C2 C3 1.395(2) .
C3 C4 1.369(3) .
C4 C5 1.383(3) .
C5 C6 1.387(2) .
C6 C7 1.484(2) .
C7 C8 1.3849(19) .
C8 C9 1.415(2) .
C9 C10 1.410(2) .
C10 C11 1.3732(19) .
C11 C12 1.484(2) .
C12 C13 1.388(2) .
C13 C14 1.383(3) .
C14 C15 1.369(3) .
C15 C16 1.391(3) .
C16 C17 1.491(3) .
C20 C22 1.456(11) .
C20 C21 1.542(12) .
